data_4060938
loop_
_publ_author_name
'Downing, Stephen P.'
'Danopoulos, Andreas A.'

_publ_section_title
;
 Indenyl- and Fluorenyl-Functionalized N-Heterocyclic Carbene Complexes of
 Titanium and Vanadium
;
_journal_coden_ASTM ORGND7
_journal_issue 6
_journal_name_full Organometallics
_journal_page_first 1337
_journal_page_last 1340
_journal_paper_doi 10.1021/om051017z
_journal_volume 25
_journal_year 2006
_chemical_formula_moiety 'C30 H31 K N2, C6 H6'
_chemical_formula_sum 'C36 H37 K N2'
_chemical_formula_weight 536.77
_space_group_IT_number 14
_symmetry_cell_setting monoclinic
_symmetry_space_group_name_Hall '-P 2yn'
_symmetry_space_group_name_H-M 'P 1 21/n 1'
_cell_angle_alpha 90.00
_cell_angle_beta 92.220(5)
_cell_angle_gamma 90.00
_cell_formula_units_Z 8
_cell_length_a 20.531(7)
_cell_length_b 13.027(4)
_cell_length_c 23.378(8)
_cell_measurement_temperature 120(2)
_cell_volume 6248(4)
_diffrn_ambient_temperature 120(2)
_exptl_crystal_density_diffrn 1.141
_cod_duplicate_entry 4074936
_cod_original_sg_symbol_H-M 'P 21/n'
_cod_database_code 4060938

loop_
_symmetry_equiv_pos_as_xyz
'x, y, z'
'-x+1/2, y+1/2, -z+1/2'
'-x, -y, -z'
'x-1/2, -y-1/2, z-1/2'

loop_
_atom_site_label
_atom_site_type_symbol
_atom_site_fract_x
_atom_site_fract_y
_atom_site_fract_z
_atom_site_U_iso_or_equiv
_atom_site_adp_type
_atom_site_occupancy
_atom_site_symmetry_multiplicity
_atom_site_calc_flag
_atom_site_refinement_flags
_atom_site_disorder_assembly
_atom_site_disorder_group
C1 C 0.5995(2) 0.0531(4) 0.06643(19) 0.0419(12) Uani 1 1 d . . .
C2 C 0.6922(3) 0.1244(4) 0.0334(2) 0.0519(14) Uani 1 1 d . . .
H2 H 0.7370 0.1396 0.0293 0.062 Uiso 1 1 calc R . .
C3 C 0.6421(3) 0.1655(4) 0.0041(2) 0.0541(14) Uani 1 1 d . . .
H3 H 0.6441 0.2155 -0.0253 0.065 Uiso 1 1 calc R . .
C4 C 0.5212(2) 0.1552(4) 0.0061(2) 0.0495(14) Uani 1 1 d . . .
H4A H 0.4902 0.0979 0.0109 0.059 Uiso 1 1 calc R . .
H4B H 0.5210 0.1729 -0.0351 0.059 Uiso 1 1 calc R . .
C5 C 0.4985(2) 0.2483(4) 0.04004(19) 0.0458(13) Uani 1 1 d . . .
H5A H 0.5326 0.3020 0.0387 0.055 Uiso 1 1 calc R . .
H5B H 0.4587 0.2762 0.0205 0.055 Uiso 1 1 calc R . .
C6 C 0.4841(2) 0.2292(4) 0.1013(2) 0.0435(12) Uani 1 1 d . . .
C7 C 0.4343(2) 0.1644(4) 0.1209(2) 0.0449(13) Uani 1 1 d . . .
C8 C 0.4339(2) 0.1722(4) 0.1823(2) 0.0463(13) Uani 1 1 d . . .
C9 C 0.4828(2) 0.2419(4) 0.2007(2) 0.0464(13) Uani 1 1 d . . .
C10 C 0.5029(2) 0.2812(4) 0.2533(2) 0.0474(13) Uani 1 1 d . . .
H10 H 0.4830 0.2574 0.2868 0.057 Uiso 1 1 calc R . .
C11 C 0.5511(3) 0.3539(4) 0.2581(2) 0.0506(14) Uani 1 1 d . . .
H11 H 0.5638 0.3810 0.2946 0.061 Uiso 1 1 calc R . .
C12 C 0.3877(2) 0.5734(4) 0.2964(2) 0.0460(13) Uani 1 1 d . . .
C13 C 0.3801(3) 0.6509(4) 0.3835(2) 0.0568(15) Uani 1 1 d . . .
H13 H 0.3870 0.6645 0.4232 0.068 Uiso 1 1 calc R . .
C14 C 0.3416(3) 0.7025(4) 0.3466(2) 0.0600(16) Uani 1 1 d . . .
H14 H 0.3156 0.7606 0.3547 0.072 Uiso 1 1 calc R . .
C15 C 0.3124(2) 0.6897(4) 0.2428(2) 0.0529(14) Uani 1 1 d . . .
H15A H 0.2670 0.7068 0.2520 0.064 Uiso 1 1 calc R . .
H15B H 0.3109 0.6331 0.2145 0.064 Uiso 1 1 calc R . .
C16 C 0.3442(2) 0.7837(4) 0.2162(2) 0.0531(14) Uani 1 1 d . . .
H16A H 0.3165 0.8070 0.1831 0.064 Uiso 1 1 calc R . .
H16B H 0.3458 0.8399 0.2447 0.064 Uiso 1 1 calc R . .
C17 C 0.4117(2) 0.7646(4) 0.1966(2) 0.0468(13) Uani 1 1 d . . .
C18 C 0.4699(2) 0.8013(4) 0.2223(2) 0.0471(13) Uani 1 1 d . . .
C19 C 0.5251(3) 0.7622(4) 0.1917(2) 0.0490(13) Uani 1 1 d . . .
C20 C 0.4987(3) 0.6978(4) 0.1484(2) 0.0499(14) Uani 1 1 d . . .
C21 C 0.4287(3) 0.7008(4) 0.1508(2) 0.0492(13) Uani 1 1 d . . .
C22 C 0.3906(3) 0.6405(4) 0.1118(2) 0.0580(15) Uani 1 1 d . . .
H22 H 0.3443 0.6429 0.1119 0.070 Uiso 1 1 calc R . .
C23 C 0.4219(4) 0.5779(4) 0.0735(2) 0.0661(17) Uani 1 1 d . . .
H23 H 0.3969 0.5370 0.0472 0.079 Uiso 1 1 calc R . .
C24 C 0.4897(4) 0.5743(5) 0.0733(2) 0.0681(17) Uani 1 1 d . . .
H24 H 0.5100 0.5295 0.0473 0.082 Uiso 1 1 calc R . .
C25 C 0.5273(3) 0.6329(4) 0.1090(2) 0.0583(15) Uani 1 1 d . . .
H25 H 0.5734 0.6299 0.1072 0.070 Uiso 1 1 calc R . .
C26 C 0.5880(3) 0.7930(4) 0.2080(3) 0.0585(15) Uani 1 1 d . . .
H26 H 0.6240 0.7669 0.1882 0.070 Uiso 1 1 calc R . .
C27 C 0.5983(3) 0.8596(5) 0.2517(3) 0.0660(16) Uani 1 1 d . . .
H27 H 0.6413 0.8822 0.2613 0.079 Uiso 1 1 calc R . .
C28 C 0.5460(3) 0.8954(4) 0.2827(2) 0.0608(15) Uani 1 1 d . . .
H28 H 0.5544 0.9399 0.3144 0.073 Uiso 1 1 calc R . .
C29 C 0.4829(3) 0.8678(4) 0.2686(2) 0.0552(14) Uani 1 1 d . . .
H29 H 0.4481 0.8937 0.2900 0.066 Uiso 1 1 calc R . .
C30 C 0.4510(2) 0.4987(4) 0.37802(19) 0.0468(13) Uani 1 1 d . . .
C31 C 0.4271(2) 0.4017(4) 0.3922(2) 0.0494(13) Uani 1 1 d . . .
C32 C 0.3560(2) 0.3755(4) 0.3806(2) 0.0565(15) Uani 1 1 d . . .
H32 H 0.3360 0.4323 0.3571 0.068 Uiso 1 1 calc R . .
C33 C 0.3200(3) 0.3690(6) 0.4351(3) 0.098(2) Uani 1 1 d . . .
H33A H 0.3378 0.3125 0.4586 0.146 Uiso 1 1 calc R . .
H33B H 0.2736 0.3566 0.4262 0.146 Uiso 1 1 calc R . .
H33C H 0.3251 0.4337 0.4563 0.146 Uiso 1 1 calc R . .
C34 C 0.3482(3) 0.2790(6) 0.3472(3) 0.124(3) Uani 1 1 d . . .
H34A H 0.3705 0.2858 0.3111 0.187 Uiso 1 1 calc R . .
H34B H 0.3017 0.2659 0.3391 0.187 Uiso 1 1 calc R . .
H34C H 0.3671 0.2218 0.3693 0.187 Uiso 1 1 calc R . .
C35 C 0.4690(3) 0.3338(5) 0.4180(2) 0.0640(16) Uani 1 1 d . . .
H35 H 0.4535 0.2680 0.4285 0.077 Uiso 1 1 calc R . .
C36 C 0.5337(3) 0.3585(5) 0.4292(2) 0.0703(17) Uani 1 1 d . . .
H36 H 0.5625 0.3098 0.4469 0.084 Uiso 1 1 calc R . .
C37 C 0.5563(3) 0.4544(5) 0.4146(2) 0.0625(16) Uani 1 1 d . . .
H37 H 0.6007 0.4716 0.4229 0.075 Uiso 1 1 calc R . .
C38 C 0.5159(3) 0.5255(4) 0.3884(2) 0.0515(14) Uani 1 1 d . . .
C39 C 0.5434(3) 0.6288(4) 0.3713(2) 0.0572(15) Uani 1 1 d . . .
H39A H 0.5063 0.6703 0.3545 0.069 Uiso 1 1 calc R . .
C40 C 0.5918(4) 0.6161(5) 0.3257(3) 0.109(3) Uani 1 1 d . . .
H40A H 0.6267 0.5698 0.3394 0.164 Uiso 1 1 calc R . .
H40B H 0.6104 0.6831 0.3166 0.164 Uiso 1 1 calc R . .
H40C H 0.5701 0.5870 0.2914 0.164 Uiso 1 1 calc R . .
C41 C 0.5724(6) 0.6880(7) 0.4199(3) 0.181(5) Uani 1 1 d . . .
H41A H 0.5391 0.7016 0.4478 0.272 Uiso 1 1 calc R . .
H41B H 0.5894 0.7533 0.4059 0.272 Uiso 1 1 calc R . .
H41C H 0.6081 0.6485 0.4382 0.272 Uiso 1 1 calc R . .
C42 C 0.5818(2) 0.3884(4) 0.2083(2) 0.0512(14) Uani 1 1 d . . .
H42 H 0.6154 0.4384 0.2116 0.061 Uiso 1 1 calc R . .
C43 C 0.5632(2) 0.3501(4) 0.1556(2) 0.0522(14) Uani 1 1 d . . .
H43 H 0.5844 0.3740 0.1227 0.063 Uiso 1 1 calc R . .
C44 C 0.5140(2) 0.2768(4) 0.1491(2) 0.0435(13) Uani 1 1 d . . .
C45 C 0.3882(3) 0.1146(4) 0.2121(2) 0.0560(15) Uani 1 1 d . . .
H45 H 0.3874 0.1194 0.2526 0.067 Uiso 1 1 calc R . .
C46 C 0.3448(3) 0.0516(4) 0.1831(3) 0.0674(17) Uani 1 1 d . . .
H46 H 0.3138 0.0136 0.2035 0.081 Uiso 1 1 calc R . .
C47 C 0.3462(3) 0.0431(4) 0.1233(2) 0.0627(16) Uani 1 1 d . . .
H47 H 0.3162 -0.0013 0.1037 0.075 Uiso 1 1 calc R . .
C48 C 0.3900(3) 0.0977(4) 0.0929(2) 0.0542(14) Uani 1 1 d . . .
H48 H 0.3903 0.0903 0.0525 0.065 Uiso 1 1 calc R . .
C49 C 0.7047(2) -0.0018(4) 0.1114(2) 0.0423(12) Uani 1 1 d . . .
C50 C 0.7144(2) 0.0387(4) 0.1665(2) 0.0444(13) Uani 1 1 d . . .
C51 C 0.6860(2) 0.1406(4) 0.1827(2) 0.0494(13) Uani 1 1 d . . .
H51 H 0.6492 0.1562 0.1548 0.059 Uiso 1 1 calc R . .
C52 C 0.7358(3) 0.2259(4) 0.1786(2) 0.0635(16) Uani 1 1 d . . .
H52A H 0.7722 0.2132 0.2061 0.095 Uiso 1 1 calc R . .
H52B H 0.7154 0.2917 0.1873 0.095 Uiso 1 1 calc R . .
H52C H 0.7522 0.2278 0.1398 0.095 Uiso 1 1 calc R . .
C53 C 0.6587(3) 0.1385(4) 0.2427(2) 0.0583(15) Uani 1 1 d . . .
H53A H 0.6304 0.0784 0.2464 0.087 Uiso 1 1 calc R . .
H53B H 0.6334 0.2011 0.2488 0.087 Uiso 1 1 calc R . .
H53C H 0.6948 0.1346 0.2714 0.087 Uiso 1 1 calc R . .
C54 C 0.7527(2) -0.0180(4) 0.2049(2) 0.0497(13) Uani 1 1 d . . .
H54 H 0.7600 0.0070 0.2428 0.060 Uiso 1 1 calc R . .
C55 C 0.7803(2) -0.1092(4) 0.1898(2) 0.0508(14) Uani 1 1 d . . .
H55 H 0.8063 -0.1465 0.2172 0.061 Uiso 1 1 calc R . .
C56 C 0.7706(2) -0.1468(4) 0.1355(2) 0.0476(13) Uani 1 1 d . . .
H56 H 0.7903 -0.2098 0.1253 0.057 Uiso 1 1 calc R . .
C57 C 0.7322(2) -0.0939(4) 0.0953(2) 0.0443(13) Uani 1 1 d . . .
C58 C 0.7180(2) -0.1387(4) 0.0368(2) 0.0491(13) Uani 1 1 d . . .
H58 H 0.6983 -0.0834 0.0120 0.059 Uiso 1 1 calc R . .
C59 C 0.6687(3) -0.2246(4) 0.0401(2) 0.0618(16) Uani 1 1 d . . .
H59A H 0.6864 -0.2792 0.0650 0.093 Uiso 1 1 calc R . .
H59B H 0.6593 -0.2523 0.0017 0.093 Uiso 1 1 calc R . .
H59C H 0.6284 -0.1981 0.0557 0.093 Uiso 1 1 calc R . .
C60 C 0.7801(2) -0.1772(5) 0.0086(2) 0.0673(17) Uani 1 1 d . . .
H60A H 0.8124 -0.1218 0.0083 0.101 Uiso 1 1 calc R . .
H60B H 0.7693 -0.1988 -0.0308 0.101 Uiso 1 1 calc R . .
H60C H 0.7982 -0.2356 0.0304 0.101 Uiso 1 1 calc R . .
C61 C 0.3111(3) 0.3620(4) 0.1717(3) 0.0580(15) Uani 1 1 d . . .
H61 H 0.3409 0.3212 0.1938 0.070 Uiso 1 1 calc R . .
C62 C 0.2686(3) 0.4275(4) 0.1985(2) 0.0531(14) Uani 1 1 d . . .
H62 H 0.2702 0.4333 0.2390 0.064 Uiso 1 1 calc R . .
C63 C 0.2246(3) 0.4835(4) 0.1664(3) 0.0585(15) Uani 1 1 d . . .
H63 H 0.1952 0.5273 0.1852 0.070 Uiso 1 1 calc R . .
C64 C 0.2216(3) 0.4781(4) 0.1080(3) 0.0626(15) Uani 1 1 d . . .
H64 H 0.1908 0.5176 0.0860 0.075 Uiso 1 1 calc R . .
C65 C 0.2653(3) 0.4129(4) 0.0814(2) 0.0634(16) Uani 1 1 d . . .
H65 H 0.2641 0.4075 0.0409 0.076 Uiso 1 1 calc R . .
C66 C 0.3097(3) 0.3565(4) 0.1134(3) 0.0631(16) Uani 1 1 d . . .
H66 H 0.3397 0.3134 0.0949 0.076 Uiso 1 1 calc R . .
C67 C 0.2787(5) 0.1111(4) 0.5362(2) 0.106(3) Uani 1 1 d G . .
H67 H 0.2875 0.1627 0.5089 0.127 Uiso 1 1 calc R . .
C68 C 0.2146(4) 0.0883(5) 0.5487(3) 0.112(3) Uani 1 1 d G . .
H68 H 0.1797 0.1245 0.5300 0.135 Uiso 1 1 calc R . .
C69 C 0.2017(3) 0.0127(5) 0.5887(4) 0.117(3) Uani 1 1 d G . .
H69 H 0.1579 -0.0028 0.5973 0.140 Uiso 1 1 calc R . .
C70 C 0.2528(5) -0.0402(4) 0.6160(2) 0.128(3) Uani 1 1 d G . .
H70 H 0.2439 -0.0919 0.6433 0.154 Uiso 1 1 calc R . .
C71 C 0.3168(4) -0.0175(5) 0.6035(3) 0.170(5) Uani 1 1 d G . .
H71 H 0.3517 -0.0536 0.6222 0.204 Uiso 1 1 calc R . .
C72 C 0.3298(3) 0.0582(6) 0.5635(4) 0.147(4) Uani 1 1 d G . .
H72 H 0.3735 0.0737 0.5549 0.176 Uiso 1 1 calc R . .
K1 K 0.51485(6) -0.01342(9) 0.15549(5) 0.0603(4) Uani 1 1 d . . .
K2 K 0.44751(5) 0.48584(8) 0.19658(4) 0.0489(4) Uani 1 1 d . . .
N1 N 0.66593(19) 0.0549(3) 0.07105(16) 0.0418(10) Uani 1 1 d . . .
N2 N 0.58636(19) 0.1220(3) 0.02461(16) 0.0432(10) Uani 1 1 d . . .
N3 N 0.40806(18) 0.5733(3) 0.35238(17) 0.0451(10) Uani 1 1 d . . .
N4 N 0.34689(19) 0.6551(3) 0.29410(17) 0.0465(11) Uani 1 1 d . . .

loop_
_atom_site_aniso_label
_atom_site_aniso_U_11
_atom_site_aniso_U_22
_atom_site_aniso_U_33
_atom_site_aniso_U_23
_atom_site_aniso_U_13
_atom_site_aniso_U_12
C1 0.040(3) 0.049(3) 0.037(3) -0.002(3) 0.005(2) 0.003(2)
C2 0.043(3) 0.062(4) 0.052(3) 0.010(3) 0.019(3) 0.000(3)
C3 0.053(4) 0.068(4) 0.043(3) 0.011(3) 0.020(3) -0.002(3)
C4 0.047(3) 0.063(4) 0.038(3) 0.002(3) 0.006(3) 0.004(3)
C5 0.043(3) 0.053(3) 0.043(3) 0.008(3) 0.010(2) 0.002(3)
C6 0.042(3) 0.049(3) 0.040(3) -0.002(3) 0.012(2) 0.004(3)
C7 0.044(3) 0.046(3) 0.045(3) 0.005(3) 0.013(3) 0.006(3)
C8 0.048(3) 0.043(3) 0.049(3) 0.003(3) 0.014(3) 0.007(3)
C9 0.045(3) 0.055(3) 0.041(3) 0.003(3) 0.019(3) 0.006(3)
C10 0.046(3) 0.051(3) 0.047(3) 0.009(3) 0.016(3) 0.008(3)
C11 0.055(4) 0.058(4) 0.039(3) 0.001(3) 0.011(3) 0.002(3)
C12 0.041(3) 0.053(3) 0.045(3) 0.005(3) 0.017(2) 0.000(3)
C13 0.056(4) 0.069(4) 0.047(3) -0.008(3) 0.025(3) 0.013(3)
C14 0.053(4) 0.067(4) 0.062(4) -0.003(3) 0.030(3) 0.015(3)
C15 0.041(3) 0.058(4) 0.061(4) 0.011(3) 0.015(3) 0.006(3)
C16 0.048(3) 0.051(3) 0.061(3) 0.008(3) 0.020(3) 0.000(3)
C17 0.042(3) 0.049(3) 0.050(3) 0.012(3) 0.014(3) 0.000(3)
C18 0.047(3) 0.047(3) 0.048(3) 0.009(3) 0.015(3) 0.002(3)
C19 0.050(4) 0.045(3) 0.054(3) 0.012(3) 0.017(3) 0.001(3)
C20 0.052(4) 0.049(3) 0.050(3) 0.014(3) 0.021(3) 0.001(3)
C21 0.055(4) 0.048(3) 0.045(3) 0.010(3) 0.012(3) -0.005(3)
C22 0.059(4) 0.062(4) 0.054(4) 0.018(3) 0.009(3) 0.000(3)
C23 0.099(6) 0.061(4) 0.039(3) 0.001(3) 0.007(3) -0.009(4)
C24 0.095(5) 0.060(4) 0.051(4) 0.006(3) 0.030(4) 0.008(4)
C25 0.063(4) 0.061(4) 0.052(3) 0.006(3) 0.028(3) 0.003(3)
C26 0.043(4) 0.051(4) 0.082(4) 0.021(3) 0.015(3) 0.000(3)
C27 0.051(4) 0.060(4) 0.087(5) 0.009(4) 0.003(3) -0.008(3)
C28 0.065(4) 0.053(4) 0.065(4) 0.004(3) 0.004(3) -0.015(3)
C29 0.058(4) 0.051(3) 0.058(4) 0.006(3) 0.020(3) -0.001(3)
C30 0.043(3) 0.064(4) 0.035(3) -0.001(3) 0.013(2) 0.011(3)
C31 0.044(3) 0.063(4) 0.042(3) 0.008(3) 0.016(3) -0.002(3)
C32 0.044(3) 0.075(4) 0.052(3) 0.010(3) 0.018(3) -0.002(3)
C33 0.058(4) 0.162(7) 0.075(4) -0.021(4) 0.039(3) -0.013(4)
C34 0.055(4) 0.156(7) 0.164(8) -0.092(7) 0.029(5) -0.019(5)
C35 0.057(4) 0.075(4) 0.060(4) 0.023(3) 0.010(3) -0.005(3)
C36 0.055(4) 0.090(5) 0.067(4) 0.027(4) 0.007(3) 0.009(4)
C37 0.048(4) 0.086(5) 0.055(3) 0.016(3) 0.017(3) -0.009(3)
C38 0.046(4) 0.067(4) 0.043(3) 0.002(3) 0.010(3) 0.006(3)
C39 0.051(3) 0.063(4) 0.059(3) -0.004(3) 0.014(3) -0.003(3)
C40 0.134(6) 0.069(4) 0.132(6) 0.024(4) 0.101(5) 0.004(4)
C41 0.328(15) 0.129(7) 0.086(6) -0.027(6) 0.009(7) -0.119(9)
C42 0.045(3) 0.054(3) 0.055(4) -0.005(3) 0.005(3) 0.001(3)
C43 0.042(3) 0.062(4) 0.054(4) 0.005(3) 0.022(3) 0.003(3)
C44 0.037(3) 0.046(3) 0.049(3) 0.003(3) 0.015(3) 0.006(3)
C45 0.067(4) 0.045(3) 0.057(3) 0.005(3) 0.029(3) 0.003(3)
C46 0.078(4) 0.053(4) 0.073(4) 0.001(3) 0.032(3) -0.018(3)
C47 0.069(4) 0.053(4) 0.067(4) 0.001(3) 0.016(3) -0.016(3)
C48 0.052(3) 0.059(4) 0.052(3) 0.005(3) 0.009(3) 0.001(3)
C49 0.039(3) 0.048(3) 0.041(3) 0.006(3) 0.013(2) -0.002(3)
C50 0.036(3) 0.047(3) 0.051(3) 0.004(3) 0.009(2) 0.001(3)
C51 0.051(3) 0.052(3) 0.046(3) 0.002(3) 0.007(3) 0.005(3)
C52 0.068(4) 0.056(4) 0.069(4) 0.002(3) 0.025(3) -0.002(3)
C53 0.060(4) 0.060(4) 0.057(3) -0.003(3) 0.030(3) -0.001(3)
C54 0.048(3) 0.055(4) 0.047(3) -0.007(3) 0.006(3) 0.000(3)
C55 0.045(3) 0.055(4) 0.053(4) 0.002(3) 0.009(3) 0.004(3)
C56 0.038(3) 0.050(3) 0.055(4) -0.003(3) 0.012(3) 0.004(3)
C57 0.037(3) 0.055(3) 0.042(3) 0.003(3) 0.011(2) -0.004(3)
C58 0.048(3) 0.052(3) 0.048(3) -0.003(3) 0.015(3) 0.004(3)
C59 0.057(4) 0.079(4) 0.050(3) -0.005(3) 0.016(3) -0.016(3)
C60 0.055(4) 0.094(4) 0.055(3) -0.022(3) 0.030(3) -0.005(3)
C61 0.042(3) 0.051(3) 0.081(4) -0.001(3) 0.010(3) 0.001(3)
C62 0.043(3) 0.055(3) 0.063(3) 0.000(3) 0.018(3) -0.007(3)
C63 0.052(4) 0.052(4) 0.073(4) -0.010(3) 0.025(3) 0.007(3)
C64 0.058(4) 0.057(4) 0.074(4) 0.001(3) 0.015(3) 0.004(3)
C65 0.069(4) 0.065(4) 0.058(4) -0.006(3) 0.021(3) -0.003(3)
C66 0.061(4) 0.059(4) 0.072(4) -0.011(3) 0.031(3) 0.001(3)
C67 0.154(8) 0.068(5) 0.100(6) -0.002(4) 0.062(6) -0.004(6)
C68 0.125(8) 0.066(6) 0.143(8) -0.019(5) -0.033(6) 0.015(5)
C69 0.096(7) 0.065(5) 0.193(10) -0.039(6) 0.059(7) 0.002(5)
C70 0.166(9) 0.138(8) 0.083(6) -0.008(5) 0.028(6) -0.013(9)
C71 0.168(12) 0.133(9) 0.201(11) 0.033(8) -0.094(9) -0.061(8)
C72 0.078(7) 0.092(7) 0.272(14) -0.026(8) 0.026(8) -0.017(5)
K1 0.0568(8) 0.0640(8) 0.0622(8) 0.0156(6) 0.0275(6) 0.0113(6)
K2 0.0502(7) 0.0535(7) 0.0443(7) 0.0039(5) 0.0184(5) 0.0037(6)
N1 0.040(3) 0.047(3) 0.039(2) 0.005(2) 0.013(2) 0.002(2)
N2 0.041(3) 0.050(3) 0.039(2) 0.002(2) 0.012(2) 0.005(2)
N3 0.037(2) 0.060(3) 0.039(3) 0.000(2) 0.016(2) 0.008(2)
N4 0.039(3) 0.050(3) 0.052(3) 0.006(2) 0.019(2) 0.004(2)

loop_
_geom_bond_atom_site_label_1
_geom_bond_atom_site_label_2
_geom_bond_distance
_geom_bond_site_symmetry_2
_geom_bond_publ_flag
C1 N2 1.347(6) . ?
C1 N1 1.364(6) . ?
C1 K1 2.896(5) . ?
C2 C3 1.326(7) . ?
C2 N1 1.387(6) . ?
C2 H2 0.9500 . ?
C3 N2 1.378(6) . ?
C3 H3 0.9500 . ?
C4 N2 1.456(6) . ?
C4 C5 1.533(6) . ?
C4 H4A 0.9900 . ?
C4 H4B 0.9900 . ?
C5 C6 1.495(6) . ?
C5 H5A 0.9900 . ?
C5 H5B 0.9900 . ?
C6 C44 1.399(6) . ?
C6 C7 1.414(6) . ?
C6 K1 3.454(5) . ?
C7 C48 1.403(7) . ?
C7 C8 1.442(6) . ?
C7 K1 2.941(5) . ?
C8 C45 1.407(7) . ?
C8 C9 1.408(7) . ?
C8 K1 3.014(5) . ?
C9 C10 1.380(7) . ?
C9 C44 1.460(6) . ?
C9 K2 3.260(5) . ?
C10 C11 1.371(7) . ?
C10 K2 3.169(5) . ?
C10 H10 0.9500 . ?
C11 C42 1.418(7) . ?
C11 K2 3.051(5) . ?
C11 H11 0.9500 . ?
C12 N4 1.355(6) . ?
C12 N3 1.358(6) . ?
C12 K2 2.911(5) . ?
C13 C14 1.331(7) . ?
C13 N3 1.383(6) . ?
C13 H13 0.9500 . ?
C14 N4 1.382(6) . ?
C14 H14 0.9500 . ?
C15 N4 1.441(6) . ?
C15 C16 1.531(7) . ?
C15 H15A 0.9900 . ?
C15 H15B 0.9900 . ?
C16 C17 1.497(6) . ?
C16 H16A 0.9900 . ?
C16 H16B 0.9900 . ?
C17 C18 1.400(7) . ?
C17 C21 1.411(7) . ?
C18 C29 1.405(7) . ?
C18 C19 1.455(7) . ?
C18 K1 3.038(5) 1_565 ?
C19 C26 1.390(7) . ?
C19 C20 1.407(7) . ?
C19 K1 3.049(5) 1_565 ?
C20 C25 1.397(7) . ?
C20 C21 1.440(7) . ?
C20 K2 3.177(5) . ?
C21 C22 1.416(7) . ?
C21 K2 3.018(5) . ?
C22 C23 1.388(7) . ?
C22 K2 3.029(5) . ?
C22 H22 0.9500 . ?
C23 C24 1.392(8) . ?
C23 K2 3.142(5) . ?
C23 H23 0.9500 . ?
C24 C25 1.351(8) . ?
C24 K2 3.252(5) . ?
C24 H24 0.9500 . ?
C25 K2 3.287(5) . ?
C25 H25 0.9500 . ?
C26 C27 1.350(7) . ?
C26 K1 3.159(5) 1_565 ?
C26 H26 0.9500 . ?
C27 C28 1.399(8) . ?
C27 K1 3.229(6) 1_565 ?
C27 H27 0.9500 . ?
C28 C29 1.374(7) . ?
C28 K1 3.244(6) 1_565 ?
C28 H28 0.9500 . ?
C29 K1 3.154(5) 1_565 ?
C29 H29 0.9500 . ?
C30 C38 1.389(7) . ?
C30 C31 1.400(7) . ?
C30 N3 1.428(6) . ?
C31 C35 1.359(7) . ?
C31 C32 1.514(7) . ?
C32 C34 1.485(8) . ?
C32 C33 1.500(7) . ?
C32 H32 1.0000 . ?
C33 H33A 0.9800 . ?
C33 H33B 0.9800 . ?
C33 H33C 0.9800 . ?
C34 H34A 0.9800 . ?
C34 H34B 0.9800 . ?
C34 H34C 0.9800 . ?
C35 C36 1.383(7) . ?
C35 H35 0.9500 . ?
C36 C37 1.380(8) . ?
C36 H36 0.9500 . ?
C37 C38 1.373(7) . ?
C37 H37 0.9500 . ?
C38 C39 1.518(7) . ?
C39 C41 1.479(8) . ?
C39 C40 1.495(7) . ?
C39 H39A 1.0000 . ?
C40 H40A 0.9800 . ?
C40 H40B 0.9800 . ?
C40 H40C 0.9800 . ?
C41 H41A 0.9800 . ?
C41 H41B 0.9800 . ?
C41 H41C 0.9800 . ?
C42 C43 1.371(7) . ?
C42 K2 3.038(5) . ?
C42 H42 0.9500 . ?
C43 C44 1.395(7) . ?
C43 K2 3.142(5) . ?
C43 H43 0.9500 . ?
C44 K2 3.260(5) . ?
C45 C46 1.371(7) . ?
C45 K1 3.400(5) . ?
C45 H45 0.9500 . ?
C46 C47 1.403(7) . ?
C46 H46 0.9500 . ?
C47 C48 1.367(7) . ?
C47 H47 0.9500 . ?
C48 K1 3.244(5) . ?
C48 H48 0.9500 . ?
C49 C57 1.386(6) . ?
C49 C50 1.399(7) . ?
C49 N1 1.418(6) . ?
C50 C54 1.384(7) . ?
C50 C51 1.503(6) . ?
C51 C52 1.515(7) . ?
C51 C53 1.532(6) . ?
C51 H51 1.0000 . ?
C52 H52A 0.9800 . ?
C52 H52B 0.9800 . ?
C52 H52C 0.9800 . ?
C53 H53A 0.9800 . ?
C53 H53B 0.9800 . ?
C53 H53C 0.9800 . ?
C54 C55 1.368(7) . ?
C54 H54 0.9500 . ?
C55 C56 1.369(7) . ?
C55 H55 0.9500 . ?
C56 C57 1.387(6) . ?
C56 H56 0.9500 . ?
C57 C58 1.505(7) . ?
C58 C59 1.513(7) . ?
C58 C60 1.544(6) . ?
C58 H58 1.0000 . ?
C59 H59A 0.9800 . ?
C59 H59B 0.9800 . ?
C59 H59C 0.9800 . ?
C60 H60A 0.9800 . ?
C60 H60B 0.9800 . ?
C60 H60C 0.9800 . ?
C61 C66 1.363(7) . ?
C61 C62 1.386(7) . ?
C61 K2 3.265(5) . ?
C61 H61 0.9500 . ?
C62 C63 1.363(7) . ?
C62 H62 0.9500 . ?
C63 C64 1.368(7) . ?
C63 H63 0.9500 . ?
C64 C65 1.398(7) . ?
C64 H64 0.9500 . ?
C65 C66 1.371(7) . ?
C65 H65 0.9500 . ?
C66 H66 0.9500 . ?
C67 C68 1.3900 . ?
C67 C72 1.3900 . ?
C67 H67 0.9500 . ?
C68 C69 1.3900 . ?
C68 H68 0.9500 . ?
C69 C70 1.3900 . ?
C69 H69 0.9500 . ?
C70 C71 1.3900 . ?
C70 H70 0.9500 . ?
C71 C72 1.3900 . ?
C71 H71 0.9500 . ?
C72 H72 0.9500 . ?
K1 C18 3.038(5) 1_545 ?
K1 C19 3.049(5) 1_545 ?
K1 C29 3.154(5) 1_545 ?
K1 C26 3.159(5) 1_545 ?
K1 C27 3.229(6) 1_545 ?
K1 C28 3.244(6) 1_545 ?
